data_7009560
loop_
_publ_author_name
'Clot, Olivier'
'Wolf, Michael O.'
'Yap, Glenn P. A.'
'Patrick, Brian O.'

_publ_section_title
;
 Synthesis and reactivity of ruthenium(II) complexes containing
 hemilabile phosphine--thiophene ligands
;
_journal_issue 16
_journal_name_full 'Journal of the Chemical Society, Dalton Transactions'
_journal_page_first 2729
_journal_paper_doi 10.1039/b001898h
_journal_year 2000
_chemical_formula_sum 'C52 H45 Cl8 P3 Ru S3'
_chemical_formula_weight 1243.72
_space_group_IT_number 14
_symmetry_cell_setting monoclinic
_symmetry_Int_Tables_number 14
_symmetry_space_group_name_Hall '-P 2yn'
_symmetry_space_group_name_H-M 'P 1 21/n 1'
_audit_creation_date 1999-08-18
_audit_creation_method 'by teXsan v1.8'
_audit_update_record
;
?
;
_cell_angle_alpha 90
_cell_angle_beta 93.506(3)
_cell_angle_gamma 90
_cell_formula_units_Z 4
_cell_length_a 15.7595(6)
_cell_length_b 15.5059(5)
_cell_length_c 22.323(1)
_cell_measurement_reflns_used 0
_cell_measurement_temperature 173.2
_cell_measurement_theta_max 0.0
_cell_measurement_theta_min 0.0
_cell_volume 5444.8(4)
_computing_cell_refinement 'd*TREK (MSC, 1996-1998)'
_computing_data_collection 'd*TREK (MSC, 1996-1998)'
_computing_data_reduction 'd*TREK (MSC, 1996-1998)'
_computing_publication_material 'teXsan (MSC, 1992-1997)'
_computing_structure_refinement 'teXsan (MSC, 1992-1997)'
_computing_structure_solution
;
SIR97 (Altomare, et. al. 1998)
;
_diffrn_ambient_temperature 173.2
_diffrn_detector_area_resol_mean 11.76
_diffrn_measurement_device_type 'Rigaku/ADSC CCD'
_diffrn_measurement_method 'area detector'
_diffrn_orient_matrix_UB_11 0.00000
_diffrn_orient_matrix_UB_12 0.00000
_diffrn_orient_matrix_UB_13 0.00000
_diffrn_orient_matrix_UB_21 0.00000
_diffrn_orient_matrix_UB_22 0.00000
_diffrn_orient_matrix_UB_23 0.00000
_diffrn_orient_matrix_UB_31 0.00000
_diffrn_orient_matrix_UB_32 0.00000
_diffrn_orient_matrix_UB_33 0.00000
_diffrn_radiation_detector CCD
_diffrn_radiation_monochromator graphite
_diffrn_radiation_source 'X-ray tube'
_diffrn_radiation_type 'Mo K\a'
_diffrn_radiation_wavelength 0.7107
_diffrn_reflns_av_R_equivalents 0.04582
_diffrn_reflns_av_sigmaI/netI 0.080
_diffrn_reflns_limit_h_max 18
_diffrn_reflns_limit_h_min -18
_diffrn_reflns_limit_k_max 18
_diffrn_reflns_limit_k_min -16
_diffrn_reflns_limit_l_max 26
_diffrn_reflns_limit_l_min -23
_diffrn_reflns_number 46513
_diffrn_reflns_reduction_process 'Lp corrections applied'
_diffrn_reflns_theta_max 27.85
_diffrn_reflns_theta_min 2.90
_diffrn_standards_decay_% 0.00
_diffrn_standards_interval_count 0
_diffrn_standards_number 0
_exptl_absorpt_coefficient_mu 0.919
_exptl_absorpt_correction_T_max 1.000
_exptl_absorpt_correction_T_min 1.000
_exptl_absorpt_correction_type none
_exptl_crystal_colour red
_exptl_crystal_density_diffrn 1.517
_exptl_crystal_density_meas ?
_exptl_crystal_description prism
_exptl_crystal_F_000 2520.00
_exptl_crystal_size_max 0.40
_exptl_crystal_size_mid 0.20
_exptl_crystal_size_min 0.10
_refine_diff_density_max 2.32
_refine_diff_density_min -1.12
_refine_ls_extinction_method none
_refine_ls_goodness_of_fit_all 1.855
_refine_ls_goodness_of_fit_ref 1.855
_refine_ls_hydrogen_treatment noref
_refine_ls_matrix_type full
_refine_ls_number_constraints 0
_refine_ls_number_parameters 614
_refine_ls_number_reflns 9328
_refine_ls_number_restraints 0
_refine_ls_R_factor_all 0.0763
_refine_ls_shift/su_max 0.0746
_refine_ls_shift/su_mean 0.1640
_refine_ls_structure_factor_coef Fsqd
_refine_ls_weighting_details 'w = 1/[\s^2^(Fo^2^)]'
_refine_ls_weighting_scheme sigma
_refine_ls_wR_factor_all 0.1285
_reflns_number_gt 9328
_reflns_number_total 11329
_reflns_threshold_expression I>0.00\s(I)
_cod_data_source_file b001898h.txt
_cod_data_source_block '[RuCl2(dppm)(dppterth)]'
_cod_original_cell_volume 5444.8(3)
_cod_original_sg_symbol_H-M 'P 21/n     '
_cod_original_formula_sum 'C52 H45 Cl8 P3 S3 Ru '
_cod_database_code 7009560

loop_
_symmetry_equiv_pos_as_xyz
'   +x,   +y,   +z'
1/2-x,1/2+y,1/2-z
'   -x,   -y,   -z'
1/2+x,1/2-y,1/2+z

loop_
_atom_site_label
_atom_site_fract_x
_atom_site_fract_y
_atom_site_fract_z
_atom_site_U_iso_or_equiv
_atom_site_occupancy
_atom_site_refinement_flags
_atom_site_adp_type
_atom_site_calc_flag
_atom_site_calc_attached_atom
Ru(1) 0.57091(2) 0.23476(2) 0.71863(1) 0.01566(8) 1.000 . Uani d ?
Cl(1) 0.59240(6) 0.27675(6) 0.82220(4) 0.0269(2) 1.000 . Uani d ?
Cl(2) 0.67084(6) 0.34907(6) 0.68928(4) 0.0261(2) 1.000 . Uani d ?
Cl(3) 0.2340(2) 0.2345(2) 0.5112(1) 0.141(1) 1.000 . Uani d ?
Cl(4) 0.1625(2) 0.3971(2) 0.4693(2) 0.198(2) 1.000 . Uani d ?
Cl(5) 0.0263(2) 0.1268(2) 0.4945(1) 0.149(1) 1.000 . Uani d ?
Cl(6) -0.1321(2) 0.1461(3) 0.4282(1) 0.153(1) 1.000 . Uani d ?
Cl(7) 0.4431(2) 0.1884(2) 0.1912(1) 0.127(1) 1.000 . Uani d ?
Cl(8) 0.4028(6) 0.0903(5) 0.0855(3) 0.186(3) 0.500 . Uani d ?
Cl(9) 0.4755(6) 0.1927(4) 0.0727(2) 0.171(3) 0.500 . Uani d ?
S(1) 0.56048(6) 0.20940(6) 0.61662(4) 0.0229(2) 1.000 . Uani d ?
S(2) 0.42508(7) 0.40802(6) 0.52011(4) 0.0267(3) 1.000 . Uani d ?
S(3) 0.3586(1) 0.6629(1) 0.57655(8) 0.0438(5) 0.688 . Uani d ?
P(1) 0.45563(6) 0.33446(6) 0.70814(4) 0.0175(2) 1.000 . Uani d ?
P(2) 0.50753(6) 0.10757(6) 0.74635(5) 0.0220(3) 1.000 . Uani d ?
P(3) 0.67835(6) 0.13306(6) 0.73764(4) 0.0193(2) 1.000 . Uani d ?
C(1) 0.5586(3) 0.1148(2) 0.5756(2) 0.032(1) 1.000 . Uani d ?
C(2) 0.5062(3) 0.1237(3) 0.5254(2) 0.040(1) 1.000 . Uani d ?
C(3) 0.4624(3) 0.2035(3) 0.5221(2) 0.036(1) 1.000 . Uani d ?
C(4) 0.4808(3) 0.2562(2) 0.5701(2) 0.024(1) 1.000 . Uani d ?
C(5) 0.4527(2) 0.3429(2) 0.5812(2) 0.022(1) 1.000 . Uani d ?
C(6) 0.4423(2) 0.3857(2) 0.6346(2) 0.0206(9) 1.000 . Uani d ?
C(7) 0.4118(2) 0.4712(2) 0.6247(2) 0.023(1) 1.000 . Uani d ?
C(8) 0.3978(2) 0.4925(2) 0.5658(2) 0.023(1) 1.000 . Uani d ?
C(9) 0.3653(2) 0.5723(3) 0.5396(2) 0.028(1) 1.000 . Uani d ?
C(10) 0.3330(1) 0.5841(1) 0.47133(9) 0.0311(7) 1.92(2) . Uani d ?
C(11) 0.3026(4) 0.6783(4) 0.4734(3) 0.062(2) 1.000 . Uani d ?
C(12) 0.3162(4) 0.7172(3) 0.5250(3) 0.060(2) 1.000 . Uani d ?
C(13) 0.4567(2) 0.4303(2) 0.7569(2) 0.022(1) 1.000 . Uani d ?
C(14) 0.3823(3) 0.4636(3) 0.7788(2) 0.033(1) 1.000 . Uani d ?
C(15) 0.3839(3) 0.5380(3) 0.8126(2) 0.042(1) 1.000 . Uani d ?
C(16) 0.4599(3) 0.5815(3) 0.8240(2) 0.044(1) 1.000 . Uani d ?
C(17) 0.5335(3) 0.5493(3) 0.8020(2) 0.040(1) 1.000 . Uani d ?
C(18) 0.5324(3) 0.4745(2) 0.7693(2) 0.029(1) 1.000 . Uani d ?
C(19) 0.3490(2) 0.2933(2) 0.7181(2) 0.024(1) 1.000 . Uani d ?
C(20) 0.2833(3) 0.2958(3) 0.6740(2) 0.034(1) 1.000 . Uani d ?
C(21) 0.2020(3) 0.2683(3) 0.6872(3) 0.056(2) 1.000 . Uani d ?
C(22) 0.1866(3) 0.2391(4) 0.7438(3) 0.059(2) 1.000 . Uani d ?
C(23) 0.2524(3) 0.2350(3) 0.7874(3) 0.050(2) 1.000 . Uani d ?
C(24) 0.3334(3) 0.2618(3) 0.7746(2) 0.034(1) 1.000 . Uani d ?
C(25) 0.4402(3) 0.0854(3) 0.8090(2) 0.030(1) 1.000 . Uani d ?
C(26) 0.4650(3) 0.1145(4) 0.8659(2) 0.050(2) 1.000 . Uani d ?
C(27) 0.4168(4) 0.0959(4) 0.9146(3) 0.066(2) 1.000 . Uani d ?
C(28) 0.3438(4) 0.0484(4) 0.9064(3) 0.068(2) 1.000 . Uani d ?
C(29) 0.3188(3) 0.0183(4) 0.8502(3) 0.065(2) 1.000 . Uani d ?
C(30) 0.3663(3) 0.0363(3) 0.8012(2) 0.045(1) 1.000 . Uani d ?
C(31) 0.4550(3) 0.0429(2) 0.6867(2) 0.028(1) 1.000 . Uani d ?
C(32) 0.3894(3) 0.0812(3) 0.6520(2) 0.037(1) 1.000 . Uani d ?
C(33) 0.3435(3) 0.0352(3) 0.6080(3) 0.050(2) 1.000 . Uani d ?
C(34) 0.3631(4) -0.0491(4) 0.5976(3) 0.067(2) 1.000 . Uani d ?
C(35) 0.4279(4) -0.0894(3) 0.6322(3) 0.068(2) 1.000 . Uani d ?
C(36) 0.4737(3) -0.0432(3) 0.6767(2) 0.048(1) 1.000 . Uani d ?
C(37) 0.6085(2) 0.0537(2) 0.7711(2) 0.027(1) 1.000 . Uani d ?
C(38) 0.7690(2) 0.1506(2) 0.7903(2) 0.025(1) 1.000 . Uani d ?
C(39) 0.8111(3) 0.0804(3) 0.8181(2) 0.034(1) 1.000 . Uani d ?
C(40) 0.8828(3) 0.0934(3) 0.8552(2) 0.041(1) 1.000 . Uani d ?
C(41) 0.9132(3) 0.1761(3) 0.8655(2) 0.045(1) 1.000 . Uani d ?
C(42) 0.8716(3) 0.2461(3) 0.8396(2) 0.046(1) 1.000 . Uani d ?
C(43) 0.7995(3) 0.2337(3) 0.8011(2) 0.034(1) 1.000 . Uani d ?
C(44) 0.7272(2) 0.0822(2) 0.6750(2) 0.027(1) 1.000 . Uani d ?
C(45) 0.7321(3) -0.0074(3) 0.6671(2) 0.038(1) 1.000 . Uani d ?
C(46) 0.7683(4) -0.0399(3) 0.6165(2) 0.056(2) 1.000 . Uani d ?
C(47) 0.8003(4) 0.0154(4) 0.5745(2) 0.059(2) 1.000 . Uani d ?
C(48) 0.7977(3) 0.1033(4) 0.5830(2) 0.051(2) 1.000 . Uani d ?
C(49) 0.7606(3) 0.1371(3) 0.6329(2) 0.034(1) 1.000 . Uani d ?
C(50) 0.2082(5) 0.3035(6) 0.4525(4) 0.105(3) 1.000 . Uani d ?
C(51) -0.0301(5) 0.1097(5) 0.4273(3) 0.086(3) 1.000 . Uani d ?
C(52) 0.451(2) 0.1300(8) 0.1290(7) 0.28(1) 1.000 . Uani d ?
H(1) 0.5906 0.0625 0.5871 0.038 1.000 . Uiso c ?
H(2) 0.4993 0.0792 0.4946 0.049 1.000 . Uiso c ?
H(3) 0.4223 0.2195 0.4886 0.043 1.000 . Uiso c ?
H(4) 0.4015 0.5110 0.6574 0.028 1.000 . Uiso c ?
H(5a) 0.3328 0.5435 0.4379 0.035 0.500 . Uiso d ?
H(5b) 0.3760 0.6779 0.6183 0.057 0.500 . Uiso d ?
H(6) 0.2751 0.7066 0.4380 0.073 1.000 . Uiso c ?
H(7) 0.3005 0.7777 0.5311 0.074 1.000 . Uiso c ?
H(8) 0.3282 0.4337 0.7697 0.039 1.000 . Uiso c ?
H(9) 0.3313 0.5607 0.8279 0.050 1.000 . Uiso c ?
H(10) 0.4618 0.6346 0.8478 0.054 1.000 . Uiso c ?
H(11) 0.5874 0.5806 0.8090 0.048 1.000 . Uiso c ?
H(12) 0.5853 0.4516 0.7545 0.035 1.000 . Uiso c ?
H(13) 0.2933 0.3168 0.6336 0.042 1.000 . Uiso c ?
H(14) 0.1556 0.2700 0.6565 0.069 1.000 . Uiso c ?
H(15) 0.1292 0.2211 0.7534 0.070 1.000 . Uiso c ?
H(16) 0.2421 0.2135 0.8274 0.059 1.000 . Uiso c ?
H(17) 0.3799 0.2583 0.8055 0.040 1.000 . Uiso c ?
H(18) 0.5173 0.1488 0.8724 0.060 1.000 . Uiso c ?
H(19) 0.4355 0.1167 0.9549 0.079 1.000 . Uiso c ?
H(20) 0.3092 0.0358 0.9404 0.081 1.000 . Uiso c ?
H(21) 0.2667 -0.0158 0.8449 0.079 1.000 . Uiso c ?
H(22) 0.3474 0.0143 0.7611 0.055 1.000 . Uiso c ?
H(23) 0.3756 0.1419 0.6587 0.046 1.000 . Uiso c ?
H(24) 0.2969 0.0631 0.5838 0.059 1.000 . Uiso c ?
H(25) 0.3313 -0.0811 0.5654 0.078 1.000 . Uiso c ?
H(26) 0.4413 -0.1494 0.6241 0.081 1.000 . Uiso c ?
H(27) 0.5188 -0.0720 0.7017 0.059 1.000 . Uiso c ?
H(28) 0.6170 0.0503 0.8148 0.032 1.000 . Uiso c ?
H(29) 0.6134 -0.0041 0.7538 0.032 1.000 . Uiso c ?
H(30) 0.7893 0.0216 0.8113 0.041 1.000 . Uiso c ?
H(31) 0.9126 0.0442 0.8747 0.050 1.000 . Uiso c ?
H(32) 0.9653 0.1850 0.8912 0.054 1.000 . Uiso c ?
H(33) 0.8925 0.3047 0.8486 0.055 1.000 . Uiso c ?
H(34) 0.7710 0.2833 0.7814 0.042 1.000 . Uiso c ?
H(35) 0.7100 -0.0465 0.6969 0.046 1.000 . Uiso c ?
H(36) 0.7711 -0.1025 0.6100 0.067 1.000 . Uiso c ?
H(37) 0.8252 -0.0077 0.5389 0.071 1.000 . Uiso c ?
H(38) 0.8220 0.1421 0.5538 0.061 1.000 . Uiso c ?
H(39) 0.7578 0.1997 0.6384 0.041 1.000 . Uiso c ?
H(40) 0.2609 0.3168 0.4326 0.124 1.000 . Uiso c ?
H(41) 0.1691 0.2728 0.4236 0.124 1.000 . Uiso c ?
H(42) -0.0018 0.1394 0.3953 0.103 1.000 . Uiso c ?
H(43) -0.0312 0.0473 0.4188 0.103 1.000 . Uiso c ?
H(44) 0.4822 0.1696 0.1032 0.319 1.000 . Uiso c ?
H(45) 0.4875 0.0827 0.1419 0.319 1.000 . Uiso c ?

loop_
_atom_site_aniso_label
_atom_site_aniso_U_11
_atom_site_aniso_U_22
_atom_site_aniso_U_33
_atom_site_aniso_U_12
_atom_site_aniso_U_13
_atom_site_aniso_U_23
Ru(1) 0.0137(2) 0.0150(2) 0.0185(2) 0.0010(1) 0.0024(1) 0.0003(1)
Cl(1) 0.0286(5) 0.0315(5) 0.0204(5) 0.0029(4) -0.0008(4) -0.0017(4)
Cl(2) 0.0249(5) 0.0194(5) 0.0345(5) -0.0028(3) 0.0069(4) 0.0040(4)
Cl(3) 0.103(2) 0.198(3) 0.116(2) -0.039(2) -0.030(2) 0.031(2)
Cl(4) 0.136(3) 0.165(3) 0.285(5) 0.034(2) -0.045(3) -0.135(3)
Cl(5) 0.088(2) 0.207(3) 0.148(2) 0.009(2) -0.019(2) -0.080(2)
Cl(6) 0.098(2) 0.301(4) 0.061(1) 0.071(2) 0.024(1) 0.038(2)
Cl(7) 0.170(3) 0.097(2) 0.115(2) -0.009(2) 0.015(2) 0.000(1)
Cl(8) 0.246(9) 0.211(7) 0.098(4) -0.055(7) -0.007(5) 0.015(4)
Cl(9) 0.34(1) 0.112(4) 0.060(3) -0.036(5) 0.022(4) 0.012(2)
S(1) 0.0264(5) 0.0205(5) 0.0219(5) 0.0068(4) 0.0016(4) -0.0025(3)
S(2) 0.0311(5) 0.0281(5) 0.0211(5) 0.0093(4) 0.0017(4) 0.0026(4)
S(3) 0.044(1) 0.0371(9) 0.050(1) 0.0092(7) -0.0025(8) -0.0007(7)
P(1) 0.0147(5) 0.0190(5) 0.0188(5) 0.0023(3) 0.0015(4) -0.0015(3)
P(2) 0.0183(5) 0.0188(5) 0.0292(5) -0.0014(3) 0.0042(4) 0.0013(4)
P(3) 0.0172(5) 0.0170(5) 0.0240(5) 0.0029(3) 0.0033(4) 0.0029(3)
C(1) 0.044(3) 0.024(2) 0.029(2) 0.007(2) 0.005(2) -0.006(2)
C(2) 0.059(3) 0.030(2) 0.032(2) 0.009(2) -0.003(2) -0.011(2)
C(3) 0.046(3) 0.036(2) 0.025(2) 0.008(2) -0.005(2) -0.005(2)
C(4) 0.029(2) 0.020(2) 0.023(2) 0.005(1) 0.001(2) 0.001(1)
C(5) 0.022(2) 0.023(2) 0.020(2) 0.001(1) 0.001(2) 0.003(1)
C(6) 0.019(2) 0.020(2) 0.022(2) 0.001(1) 0.000(1) -0.001(1)
C(7) 0.020(2) 0.024(2) 0.026(2) 0.004(1) 0.002(2) -0.001(2)
C(8) 0.018(2) 0.022(2) 0.029(2) 0.003(1) 0.006(2) 0.001(1)
C(9) 0.019(2) 0.030(2) 0.036(2) 0.006(2) 0.009(2) 0.009(2)
C(10) 0.034(1) 0.028(1) 0.030(1) 0.0147(9) -0.004(1) 0.0111(9)
C(11) 0.050(3) 0.067(4) 0.069(4) 0.029(3) 0.015(3) 0.043(3)
C(12) 0.057(4) 0.020(3) 0.106(5) 0.005(2) 0.030(3) -0.001(3)
C(13) 0.026(2) 0.021(2) 0.019(2) 0.005(1) 0.001(2) -0.001(1)
C(14) 0.024(2) 0.028(2) 0.046(3) 0.005(2) 0.006(2) -0.009(2)
C(15) 0.037(3) 0.036(3) 0.053(3) 0.009(2) 0.011(2) -0.015(2)
C(16) 0.053(3) 0.030(2) 0.048(3) 0.005(2) 0.003(2) -0.017(2)
C(17) 0.034(2) 0.031(2) 0.054(3) -0.001(2) -0.005(2) -0.013(2)
C(18) 0.022(2) 0.026(2) 0.039(2) 0.002(2) 0.001(2) -0.005(2)
C(19) 0.020(2) 0.018(2) 0.035(2) 0.000(1) 0.006(2) -0.007(2)
C(20) 0.022(2) 0.038(2) 0.042(3) -0.001(2) -0.001(2) -0.001(2)
C(21) 0.021(2) 0.059(3) 0.086(4) -0.011(2) -0.009(3) -0.007(3)
C(22) 0.030(3) 0.061(3) 0.089(5) -0.016(2) 0.022(3) -0.003(3)
C(23) 0.045(3) 0.047(3) 0.061(3) -0.007(2) 0.029(3) 0.006(2)
C(24) 0.030(2) 0.035(2) 0.038(2) 0.003(2) 0.011(2) 0.003(2)
C(25) 0.023(2) 0.027(2) 0.041(2) 0.001(2) 0.012(2) 0.009(2)
C(26) 0.047(3) 0.063(3) 0.041(3) -0.014(2) 0.014(2) 0.008(2)
C(27) 0.064(4) 0.094(5) 0.042(3) -0.009(3) 0.023(3) 0.015(3)
C(28) 0.052(4) 0.079(4) 0.079(5) 0.010(3) 0.039(3) 0.040(3)
C(29) 0.030(3) 0.072(4) 0.094(5) -0.011(2) 0.025(3) 0.024(3)
C(30) 0.029(2) 0.043(3) 0.064(3) -0.007(2) 0.016(2) 0.007(2)
C(31) 0.026(2) 0.024(2) 0.036(2) -0.008(2) 0.005(2) -0.004(2)
C(32) 0.031(2) 0.030(2) 0.049(3) -0.005(2) -0.002(2) -0.005(2)
C(33) 0.033(3) 0.051(3) 0.063(3) -0.003(2) -0.012(2) -0.011(2)
C(34) 0.053(4) 0.057(4) 0.089(5) -0.011(3) -0.015(3) -0.038(3)
C(35) 0.068(4) 0.037(3) 0.096(5) 0.000(3) -0.013(4) -0.032(3)
C(36) 0.048(3) 0.027(2) 0.068(3) 0.003(2) -0.010(3) -0.013(2)
C(37) 0.024(2) 0.020(2) 0.037(2) 0.000(1) 0.005(2) 0.010(2)
C(38) 0.019(2) 0.031(2) 0.025(2) 0.005(1) 0.003(2) 0.004(2)
C(39) 0.036(2) 0.030(2) 0.035(2) 0.010(2) 0.001(2) 0.002(2)
C(40) 0.037(3) 0.057(3) 0.030(2) 0.020(2) -0.003(2) 0.009(2)
C(41) 0.024(2) 0.070(3) 0.040(3) -0.001(2) -0.008(2) 0.005(2)
C(42) 0.034(3) 0.047(3) 0.056(3) -0.007(2) -0.010(2) 0.007(2)
C(43) 0.024(2) 0.032(2) 0.046(3) -0.005(2) -0.004(2) 0.011(2)
C(44) 0.023(2) 0.032(2) 0.025(2) 0.009(2) 0.002(2) -0.001(2)
C(45) 0.043(3) 0.031(2) 0.040(3) 0.014(2) 0.004(2) -0.001(2)
C(46) 0.070(4) 0.044(3) 0.054(3) 0.026(3) 0.005(3) -0.015(2)
C(47) 0.062(4) 0.077(4) 0.038(3) 0.039(3) 0.013(3) -0.010(3)
C(48) 0.048(3) 0.072(4) 0.034(3) 0.028(3) 0.018(2) 0.018(2)
C(49) 0.030(2) 0.038(2) 0.034(2) 0.013(2) 0.008(2) 0.009(2)
C(50) 0.082(5) 0.155(8) 0.073(5) 0.015(5) -0.019(4) -0.050(5)
C(51) 0.074(5) 0.125(6) 0.061(4) -0.009(4) 0.023(4) 0.003(4)
C(52) 0.56(4) 0.099(9) 0.15(1) -0.07(1) -0.14(2) 0.034(8)

loop_
_atom_type_symbol
_atom_type_oxidation_number
_atom_type_number_in_cell
_atom_type_scat_dispersion_real
_atom_type_scat_dispersion_imag
_atom_type_scat_source
C 0 208 0.002 0.002
;International Tables for Crystallography
(1992, Vol. C, Tables 4.2.6.8 and 6.1.1.1)
;
H 0 180 0.000 0.000
;International Tables for Crystallography
(1992, Vol. C, Table 6.1.1.2)
;
Cl 0 32 0.132 0.159
;International Tables for Crystallography
(1992, Vol. C, Tables 4.2.6.8 and 6.1.1.1)
;
P 0 12 0.090 0.095
;International Tables for Crystallography
(1992, Vol. C, Tables 4.2.6.8 and 6.1.1.1)
;
S 0 12 0.110 0.124
;International Tables for Crystallography
(1992, Vol. C, Tables 4.2.6.8 and 6.1.1.1)
;
Ru 0 4 -1.420 0.836
;International Tables for Crystallography
(1992, Vol. C, Tables 4.2.6.8 and 6.1.1.1)
;

loop_
_geom_angle_atom_site_label_1
_geom_angle_atom_site_label_2
_geom_angle_atom_site_label_3
_geom_angle
_geom_angle_site_symmetry_1
_geom_angle_site_symmetry_2
_geom_angle_site_symmetry_3
_geom_angle_publ_flag
Cl(1) Ru(1) Cl(2) 90.35(3) . . . yes
Cl(1) Ru(1) S(1) 172.80(4) . . . yes
Cl(1) Ru(1) P(1) 88.88(3) . . . yes
Cl(1) Ru(1) P(2) 90.65(3) . . . yes
Cl(1) Ru(1) P(3) 87.14(3) . . . yes
Cl(2) Ru(1) S(1) 82.49(3) . . . yes
Cl(2) Ru(1) P(1) 90.17(3) . . . yes
Cl(2) Ru(1) P(2) 165.92(3) . . . yes
Cl(2) Ru(1) P(3) 93.76(3) . . . yes
S(1) Ru(1) P(1) 90.33(3) . . . yes
S(1) Ru(1) P(2) 96.49(4) . . . yes
S(1) Ru(1) P(3) 94.10(3) . . . yes
P(1) Ru(1) P(2) 103.89(3) . . . yes
P(1) Ru(1) P(3) 174.43(3) . . . yes
P(2) Ru(1) P(3) 72.27(3) . . . yes
Cl(9) Cl(8) C(52) 55.6(8) . . . yes
Cl(8) Cl(9) C(52) 41.9(5) . . . yes
Cl(8) Cl(9) H(44) 63.2 . . . no
C(52) Cl(9) H(44) 23.4 . . . no
Ru(1) S(1) C(1) 131.7(1) . . . yes
Ru(1) S(1) C(4) 121.6(1) . . . yes
C(1) S(1) C(4) 92.8(2) . . . yes
C(5) S(2) C(8) 92.1(2) . . . yes
C(9) S(3) C(12) 97.5(3) . . . yes
C(9) S(3) H(5b) 131.1 . . . no
C(12) S(3) H(5b) 131.4 . . . no
Ru(1) P(1) C(6) 114.5(1) . . . yes
Ru(1) P(1) C(13) 119.0(1) . . . yes
Ru(1) P(1) C(19) 117.6(1) . . . yes
C(6) P(1) C(13) 100.3(2) . . . yes
C(6) P(1) C(19) 101.9(2) . . . yes
C(13) P(1) C(19) 100.7(2) . . . yes
Ru(1) P(2) C(25) 129.9(1) . . . yes
Ru(1) P(2) C(31) 117.2(1) . . . yes
Ru(1) P(2) C(37) 95.0(1) . . . yes
C(25) P(2) C(31) 101.2(2) . . . yes
C(25) P(2) C(37) 102.4(2) . . . yes
C(31) P(2) C(37) 108.2(2) . . . yes
Ru(1) P(3) C(37) 94.6(1) . . . yes
Ru(1) P(3) C(38) 123.4(1) . . . yes
Ru(1) P(3) C(44) 119.4(1) . . . yes
C(37) P(3) C(38) 107.7(2) . . . yes
C(37) P(3) C(44) 108.3(2) . . . yes
C(38) P(3) C(44) 102.1(2) . . . yes
S(1) C(1) C(2) 109.9(3) . . . yes
S(1) C(1) H(1) 124.9 . . . no
C(2) C(1) H(1) 125.2 . . . no
C(1) C(2) C(3) 113.7(4) . . . yes
C(1) C(2) H(2) 123.1 . . . no
C(3) C(2) H(2) 123.2 . . . no
C(2) C(3) C(4) 113.7(4) . . . yes
C(2) C(3) H(3) 123.3 . . . no
C(4) C(3) H(3) 122.9 . . . no
S(1) C(4) C(3) 109.3(3) . . . yes
S(1) C(4) C(5) 120.3(3) . . . yes
C(3) C(4) C(5) 129.8(4) . . . yes
S(2) C(5) C(4) 118.3(3) . . . yes
S(2) C(5) C(6) 111.2(3) . . . yes
C(4) C(5) C(6) 130.5(3) . . . yes
P(1) C(6) C(5) 123.7(3) . . . yes
P(1) C(6) C(7) 124.3(3) . . . yes
C(5) C(6) C(7) 111.7(3) . . . yes
C(6) C(7) C(8) 114.2(3) . . . yes
C(6) C(7) H(4) 122.9 . . . no
C(8) C(7) H(4) 122.9 . . . no
S(2) C(8) C(7) 110.7(3) . . . yes
S(2) C(8) C(9) 120.2(3) . . . yes
C(7) C(8) C(9) 129.1(3) . . . yes
S(3) C(9) C(8) 124.2(3) . . . yes
S(3) C(9) C(10) 111.0(2) . . . yes
C(8) C(9) C(10) 124.8(3) . . . yes
C(9) C(10) C(11) 99.3(3) . . . yes
C(9) C(10) H(5a) 130.3 . . . no
C(11) C(10) H(5a) 130.4 . . . no
C(10) C(11) C(12) 115.5(4) . . . yes
C(10) C(11) H(6) 121.6 . . . no
C(12) C(11) H(6) 123.0 . . . no
S(3) C(12) C(11) 116.5(4) . . . yes
S(3) C(12) H(7) 121.2 . . . no
C(11) C(12) H(7) 122.3 . . . no
P(1) C(13) C(14) 121.9(3) . . . yes
P(1) C(13) C(18) 119.4(3) . . . yes
C(14) C(13) C(18) 118.5(3) . . . yes
C(13) C(14) C(15) 120.9(4) . . . yes
C(13) C(14) H(8) 119.4 . . . no
C(15) C(14) H(8) 119.7 . . . no
C(14) C(15) C(16) 119.7(4) . . . yes
C(14) C(15) H(9) 120.3 . . . no
C(16) C(15) H(9) 120.0 . . . no
C(15) C(16) C(17) 119.6(4) . . . yes
C(15) C(16) H(10) 120.5 . . . no
C(17) C(16) H(10) 120.0 . . . no
C(16) C(17) C(18) 120.9(4) . . . yes
C(16) C(17) H(11) 120.0 . . . no
C(18) C(17) H(11) 119.0 . . . no
C(13) C(18) C(17) 120.4(4) . . . yes
C(13) C(18) H(12) 119.5 . . . no
C(17) C(18) H(12) 120.1 . . . no
P(1) C(19) C(20) 123.9(3) . . . yes
P(1) C(19) C(24) 116.7(3) . . . yes
C(20) C(19) C(24) 119.3(4) . . . yes
C(19) C(20) C(21) 119.7(4) . . . yes
C(19) C(20) H(13) 120.5 . . . no
C(21) C(20) H(13) 119.9 . . . no
C(20) C(21) C(22) 120.6(5) . . . yes
C(20) C(21) H(14) 120.1 . . . no
C(22) C(21) H(14) 119.3 . . . no
C(21) C(22) C(23) 119.7(4) . . . yes
C(21) C(22) H(15) 120.6 . . . no
C(23) C(22) H(15) 119.7 . . . no
C(22) C(23) C(24) 120.2(5) . . . yes
C(22) C(23) H(16) 120.1 . . . no
C(24) C(23) H(16) 119.8 . . . no
C(19) C(24) C(23) 120.5(4) . . . yes
C(19) C(24) H(17) 119.7 . . . no
C(23) C(24) H(17) 119.8 . . . no
P(2) C(25) C(26) 119.5(3) . . . yes
P(2) C(25) C(30) 121.6(4) . . . yes
C(26) C(25) C(30) 118.8(4) . . . yes
C(25) C(26) C(27) 120.8(5) . . . yes
C(25) C(26) H(18) 120.0 . . . no
C(27) C(26) H(18) 119.1 . . . no
C(26) C(27) C(28) 120.0(6) . . . yes
C(26) C(27) H(19) 120.0 . . . no
C(28) C(27) H(19) 120.1 . . . no
C(27) C(28) C(29) 119.8(5) . . . yes
C(27) C(28) H(20) 120.4 . . . no
C(29) C(28) H(20) 119.9 . . . no
C(28) C(29) C(30) 120.8(5) . . . yes
C(28) C(29) H(21) 119.0 . . . no
C(30) C(29) H(21) 120.2 . . . no
C(25) C(30) C(29) 119.8(5) . . . yes
C(25) C(30) H(22) 120.5 . . . no
C(29) C(30) H(22) 119.7 . . . no
P(2) C(31) C(32) 117.4(3) . . . yes
P(2) C(31) C(36) 123.7(3) . . . yes
C(32) C(31) C(36) 118.7(4) . . . yes
C(31) C(32) C(33) 121.0(4) . . . yes
C(31) C(32) H(23) 119.5 . . . no
C(33) C(32) H(23) 119.6 . . . no
C(32) C(33) C(34) 120.1(5) . . . yes
C(32) C(33) H(24) 120.2 . . . no
C(34) C(33) H(24) 119.7 . . . no
C(33) C(34) C(35) 120.1(5) . . . yes
C(33) C(34) H(25) 119.7 . . . no
C(35) C(34) H(25) 120.2 . . . no
C(34) C(35) C(36) 119.7(5) . . . yes
C(34) C(35) H(26) 119.2 . . . no
C(36) C(35) H(26) 121.1 . . . no
C(31) C(36) C(35) 120.3(5) . . . yes
C(31) C(36) H(27) 119.9 . . . no
C(35) C(36) H(27) 119.8 . . . no
P(2) C(37) P(3) 95.9(2) . . . yes
P(2) C(37) H(28) 112.7 . . . no
P(2) C(37) H(29) 112.4 . . . no
P(3) C(37) H(28) 113.0 . . . no
P(3) C(37) H(29) 112.8 . . . no
H(28) C(37) H(29) 109.5 . . . no
P(3) C(38) C(39) 120.2(3) . . . yes
P(3) C(38) C(43) 120.1(3) . . . yes
C(39) C(38) C(43) 119.6(4) . . . yes
C(38) C(39) C(40) 120.2(4) . . . yes
C(38) C(39) H(30) 120.1 . . . no
C(40) C(39) H(30) 119.8 . . . no
C(39) C(40) C(41) 120.0(4) . . . yes
C(39) C(40) H(31) 120.3 . . . no
C(41) C(40) H(31) 119.6 . . . no
C(40) C(41) C(42) 120.6(4) . . . yes
C(40) C(41) H(32) 119.7 . . . no
C(42) C(41) H(32) 119.6 . . . no
C(41) C(42) C(43) 119.9(4) . . . yes
C(41) C(42) H(33) 119.8 . . . no
C(43) C(42) H(33) 120.2 . . . no
C(38) C(43) C(42) 119.6(4) . . . yes
C(38) C(43) H(34) 120.2 . . . no
C(42) C(43) H(34) 120.1 . . . no
P(3) C(44) C(45) 123.7(3) . . . yes
P(3) C(44) C(49) 116.7(3) . . . yes
C(45) C(44) C(49) 119.5(4) . . . yes
C(44) C(45) C(46) 119.3(4) . . . yes
C(44) C(45) H(35) 120.3 . . . no
C(46) C(45) H(35) 120.4 . . . no
C(45) C(46) C(47) 120.5(5) . . . yes
C(45) C(46) H(36) 120.1 . . . no
C(47) C(46) H(36) 119.4 . . . no
C(46) C(47) C(48) 120.3(4) . . . yes
C(46) C(47) H(37) 120.2 . . . no
C(48) C(47) H(37) 119.5 . . . no
C(47) C(48) C(49) 119.9(5) . . . yes
C(47) C(48) H(38) 120.0 . . . no
C(49) C(48) H(38) 120.1 . . . no
C(44) C(49) C(48) 120.4(4) . . . yes
C(44) C(49) H(39) 119.9 . . . no
C(48) C(49) H(39) 119.7 . . . no
Cl(3) C(50) Cl(4) 117.0(5) . . . yes
Cl(3) C(50) H(40) 107.8 . . . no
Cl(3) C(50) H(41) 107.9 . . . no
Cl(4) C(50) H(40) 107.8 . . . no
Cl(4) C(50) H(41) 107.8 . . . no
H(40) C(50) H(41) 108.3 . . . no
Cl(5) C(51) Cl(6) 112.1(4) . . . yes
Cl(5) C(51) H(42) 109.2 . . . no
Cl(5) C(51) H(43) 108.6 . . . no
Cl(6) C(51) H(42) 109.0 . . . no
Cl(6) C(51) H(43) 108.8 . . . no
H(42) C(51) H(43) 109.0 . . . no
Cl(7) C(52) Cl(8) 142(2) . . . yes
Cl(7) C(52) Cl(9) 110.2(7) . . . yes
Cl(7) C(52) H(44) 102.1 . . . no
Cl(7) C(52) H(45) 103.5 . . . no
Cl(8) C(52) Cl(9) 82.5(8) . . . yes
Cl(8) C(52) H(44) 98.2 . . . no
Cl(8) C(52) H(45) 99.7 . . . no
Cl(9) C(52) H(44) 17.9 . . . no
Cl(9) C(52) H(45) 120.2 . . . no
H(44) C(52) H(45) 109.0 . . . no

loop_
_geom_bond_atom_site_label_1
_geom_bond_atom_site_label_2
_geom_bond_distance
_geom_bond_site_symmetry_1
_geom_bond_site_symmetry_2
_geom_bond_publ_flag
Ru(1) Cl(1) 2.4060(9) . . yes
Ru(1) Cl(2) 2.4854(9) . . yes
Ru(1) S(1) 2.3068(9) . . yes
Ru(1) P(1) 2.3861(9) . . yes
Ru(1) P(2) 2.3122(9) . . yes
Ru(1) P(3) 2.3336(9) . . yes
Cl(3) C(50) 1.72(1) . . yes
Cl(4) C(50) 1.673(9) . . yes
Cl(5) C(51) 1.719(8) . . yes
Cl(6) C(51) 1.704(8) . . yes
Cl(7) C(52) 1.67(2) . . yes
Cl(8) Cl(9) 1.99(1) . . yes
Cl(8) C(52) 1.34(1) . . yes
Cl(9) C(52) 1.66(2) . . yes
Cl(9) H(44) 0.77 . . no
S(1) C(1) 1.728(4) . . yes
S(1) C(4) 1.738(4) . . yes
S(2) C(5) 1.731(4) . . yes
S(2) C(8) 1.731(4) . . yes
S(3) C(9) 1.637(4) . . yes
S(3) C(12) 1.544(7) . . yes
S(3) H(5b) 0.98 . . no
P(1) C(6) 1.825(4) . . yes
P(1) C(13) 1.842(4) . . yes
P(1) C(19) 1.823(4) . . yes
P(2) C(25) 1.839(4) . . yes
P(2) C(31) 1.824(4) . . yes
P(2) C(37) 1.851(4) . . yes
P(3) C(37) 1.840(4) . . yes
P(3) C(38) 1.814(4) . . yes
P(3) C(44) 1.816(4) . . yes
C(1) C(2) 1.358(6) . . yes
C(1) H(1) 0.98 . . no
C(2) C(3) 1.416(6) . . yes
C(2) H(2) 0.98 . . no
C(3) C(4) 1.364(6) . . yes
C(3) H(3) 0.98 . . no
C(4) C(5) 1.442(5) . . yes
C(5) C(6) 1.382(5) . . yes
C(6) C(7) 1.423(5) . . yes
C(7) C(8) 1.362(5) . . yes
C(7) H(4) 0.98 . . no
C(8) C(9) 1.448(5) . . yes
C(9) C(10) 1.587(5) . . yes
C(10) C(11) 1.539(6) . . yes
C(10) H(5a) 0.98 . . no
C(11) C(12) 1.307(9) . . yes
C(11) H(6) 0.98 . . no
C(12) H(7) 0.98 . . no
C(13) C(14) 1.396(5) . . yes
C(13) C(18) 1.390(5) . . yes
C(14) C(15) 1.377(6) . . yes
C(14) H(8) 0.98 . . no
C(15) C(16) 1.385(7) . . yes
C(15) H(9) 0.98 . . no
C(16) C(17) 1.380(7) . . yes
C(16) H(10) 0.98 . . no
C(17) C(18) 1.370(6) . . yes
C(17) H(11) 0.98 . . no
C(18) H(12) 0.98 . . no
C(19) C(20) 1.387(6) . . yes
C(19) C(24) 1.389(6) . . yes
C(20) C(21) 1.400(7) . . yes
C(20) H(13) 0.98 . . no
C(21) C(22) 1.377(9) . . yes
C(21) H(14) 0.97 . . no
C(22) C(23) 1.379(8) . . yes
C(22) H(15) 0.98 . . no
C(23) C(24) 1.389(7) . . yes
C(23) H(16) 0.98 . . no
C(24) H(17) 0.98 . . no
C(25) C(26) 1.381(7) . . yes
C(25) C(30) 1.393(6) . . yes
C(26) C(27) 1.395(7) . . yes
C(26) H(18) 0.98 . . no
C(27) C(28) 1.370(9) . . yes
C(27) H(19) 0.98 . . no
C(28) C(29) 1.374(9) . . yes
C(28) H(20) 0.98 . . no
C(29) C(30) 1.390(7) . . yes
C(29) H(21) 0.98 . . no
C(30) H(22) 0.99 . . no
C(31) C(32) 1.388(6) . . yes
C(31) C(36) 1.387(6) . . yes
C(32) C(33) 1.382(6) . . yes
C(32) H(23) 0.98 . . no
C(33) C(34) 1.366(7) . . yes
C(33) H(24) 0.99 . . no
C(34) C(35) 1.390(9) . . yes
C(34) H(25) 0.98 . . no
C(35) C(36) 1.392(7) . . yes
C(35) H(26) 0.97 . . no
C(36) H(27) 0.98 . . no
C(37) H(28) 0.98 . . no
C(37) H(29) 0.98 . . no
C(38) C(39) 1.401(5) . . yes
C(38) C(43) 1.391(6) . . yes
C(39) C(40) 1.374(6) . . yes
C(39) H(30) 0.98 . . no
C(40) C(41) 1.384(7) . . yes
C(40) H(31) 0.98 . . no
C(41) C(42) 1.376(7) . . yes
C(41) H(32) 0.98 . . no
C(42) C(43) 1.395(6) . . yes
C(42) H(33) 0.98 . . no
C(43) H(34) 0.98 . . no
C(44) C(45) 1.403(6) . . yes
C(44) C(49) 1.395(6) . . yes
C(45) C(46) 1.392(7) . . yes
C(45) H(35) 0.98 . . no
C(46) C(47) 1.387(8) . . yes
C(46) H(36) 0.98 . . no
C(47) C(48) 1.377(8) . . yes
C(47) H(37) 0.98 . . no
C(48) C(49) 1.392(6) . . yes
C(48) H(38) 0.98 . . no
C(49) H(39) 0.98 . . no
C(50) H(40) 0.99 . . no
C(50) H(41) 0.99 . . no
C(51) H(42) 0.98 . . no
C(51) H(43) 0.99 . . no
C(52) H(44) 1.00 . . no
C(52) H(45) 0.97 . . no

loop_
_geom_contact_atom_site_label_1
_geom_contact_atom_site_label_2
_geom_contact_distance
_geom_contact_site_symmetry_1
_geom_contact_site_symmetry_2
_geom_contact_publ_flag
Cl(1) C(50) 3.563(7) . 4 no
Cl(1) C(51) 3.589(7) . 4 no
Cl(4) Cl(8) 3.373(9) . 2 no
Cl(5) Cl(9) 3.419(6) . 4_455 no
S(1) C(11) 3.501(5) . 3_666 no
C(9) C(28) 3.597(6) . 2_556 no
C(15) C(22) 3.517(7) . 2_556 no

loop_
_geom_torsion_atom_site_label_1
_geom_torsion_atom_site_label_2
_geom_torsion_atom_site_label_3
_geom_torsion_atom_site_label_4
_geom_torsion_site_symmetry_1
_geom_torsion_site_symmetry_2
_geom_torsion_site_symmetry_3
_geom_torsion_site_symmetry_4
_geom_torsion
_geom_torsion_publ_flag
Ru(1) S(1) C(1) C(2) . . . . 144.8(3) no
Ru(1) S(1) C(4) C(3) . . . . -150.9(3) no
Ru(1) S(1) C(4) C(5) . . . . 36.8(4) no
Ru(1) P(1) C(6) C(5) . . . . 39.4(4) no
Ru(1) P(1) C(6) C(7) . . . . -147.4(3) no
Ru(1) P(1) C(13) C(14) . . . . -143.9(3) no
Ru(1) P(1) C(13) C(18) . . . . 40.6(4) no
Ru(1) P(1) C(19) C(20) . . . . -119.4(3) no
Ru(1) P(1) C(19) C(24) . . . . 63.8(3) no
Ru(1) P(2) C(25) C(26) . . . . -47.3(4) no
Ru(1) P(2) C(25) C(30) . . . . 135.7(3) no
Ru(1) P(2) C(31) C(32) . . . . -59.0(4) no
Ru(1) P(2) C(31) C(36) . . . . 125.0(4) no
Ru(1) P(2) C(37) P(3) . . . . -12.6(2) no
Ru(1) P(3) C(37) P(2) . . . . 12.5(2) no
Ru(1) P(3) C(38) C(39) . . . . 153.8(3) no
Ru(1) P(3) C(38) C(43) . . . . -29.1(4) no
Ru(1) P(3) C(44) C(45) . . . . -125.3(3) no
Ru(1) P(3) C(44) C(49) . . . . 54.2(4) no
Cl(1) Ru(1) S(1) C(1) . . . . 143.6(3) no
Cl(1) Ru(1) S(1) C(4) . . . . -87.6(3) no
Cl(1) Ru(1) P(1) C(6) . . . . 146.3(1) no
Cl(1) Ru(1) P(1) C(13) . . . . 27.8(1) no
Cl(1) Ru(1) P(1) C(19) . . . . -94.1(1) no
Cl(1) Ru(1) P(2) C(25) . . . . 34.3(2) no
Cl(1) Ru(1) P(2) C(31) . . . . 170.1(2) no
Cl(1) Ru(1) P(2) C(37) . . . . -76.4(1) no
Cl(1) Ru(1) P(3) C(37) . . . . 81.2(1) no
Cl(1) Ru(1) P(3) C(38) . . . . -33.6(1) no
Cl(1) Ru(1) P(3) C(44) . . . . -164.8(2) no
Cl(2) Ru(1) S(1) C(1) . . . . 137.2(2) no
Cl(2) Ru(1) S(1) C(4) . . . . -94.0(2) no
Cl(2) Ru(1) P(1) C(6) . . . . 56.0(1) no
Cl(2) Ru(1) P(1) C(13) . . . . -62.5(1) no
Cl(2) Ru(1) P(1) C(19) . . . . 175.6(1) no
Cl(2) Ru(1) P(2) C(25) . . . . 128.3(2) no
Cl(2) Ru(1) P(2) C(31) . . . . -95.9(2) no
Cl(2) Ru(1) P(2) C(37) . . . . 17.6(2) no
Cl(2) Ru(1) P(3) C(37) . . . . 171.3(1) no
Cl(2) Ru(1) P(3) C(38) . . . . 56.6(2) no
Cl(2) Ru(1) P(3) C(44) . . . . -74.6(2) no
Cl(7) C(52) Cl(8) Cl(9) . . . . 113(2) no
Cl(7) C(52) Cl(9) Cl(8) . . . . -143(2) no
S(1) Ru(1) P(1) C(6) . . . . -26.5(1) no
S(1) Ru(1) P(1) C(13) . . . . -145.0(1) no
S(1) Ru(1) P(1) C(19) . . . . 93.1(1) no
S(1) Ru(1) P(2) C(25) . . . . -146.7(2) no
S(1) Ru(1) P(2) C(31) . . . . -10.9(2) no
S(1) Ru(1) P(2) C(37) . . . . 102.6(1) no
S(1) Ru(1) P(3) C(37) . . . . -105.9(1) no
S(1) Ru(1) P(3) C(38) . . . . 139.3(1) no
S(1) Ru(1) P(3) C(44) . . . . 8.1(2) no
S(1) C(1) C(2) C(3) . . . . -4.8(6) no
S(1) C(4) C(3) C(2) . . . . 5.1(5) no
S(1) C(4) C(5) S(2) . . . . 143.7(2) no
S(1) C(4) C(5) C(6) . . . . -37.1(6) no
S(2) C(5) C(4) C(3) . . . . -26.8(6) no
S(2) C(5) C(6) P(1) . . . . 174.1(2) no
S(2) C(5) C(6) C(7) . . . . 0.1(4) no
S(2) C(8) C(7) C(6) . . . . -1.8(4) no
S(2) C(8) C(9) S(3) . . . . -165.0(2) no
S(2) C(8) C(9) C(10) . . . . 13.9(5) no
S(3) C(9) C(8) C(7) . . . . 14.7(6) no
S(3) C(9) C(10) C(11) . . . . -4.4(3) no
S(3) C(12) C(11) C(10) . . . . -1.4(7) no
P(1) Ru(1) S(1) C(1) . . . . -132.7(2) no
P(1) Ru(1) S(1) C(4) . . . . -3.9(2) no
P(1) Ru(1) P(2) C(25) . . . . -54.7(2) no
P(1) Ru(1) P(2) C(31) . . . . 81.1(2) no
P(1) Ru(1) P(2) C(37) . . . . -165.4(1) no
P(1) Ru(1) P(3) C(37) . . . . 36.6(4) no
P(1) Ru(1) P(3) C(38) . . . . -78.2(4) no
P(1) Ru(1) P(3) C(44) . . . . 150.6(4) no
P(1) C(6) C(5) C(4) . . . . -5.2(6) no
P(1) C(6) C(7) C(8) . . . . -172.8(3) no
P(1) C(13) C(14) C(15) . . . . -176.5(4) no
P(1) C(13) C(18) C(17) . . . . 175.4(3) no
P(1) C(19) C(20) C(21) . . . . -175.4(4) no
P(1) C(19) C(24) C(23) . . . . 175.3(3) no
P(2) Ru(1) S(1) C(1) . . . . -28.6(2) no
P(2) Ru(1) S(1) C(4) . . . . 100.1(2) no
P(2) Ru(1) P(1) C(6) . . . . -123.3(1) no
P(2) Ru(1) P(1) C(13) . . . . 118.2(1) no
P(2) Ru(1) P(1) C(19) . . . . -3.7(1) no
P(2) Ru(1) P(3) C(37) . . . . -10.4(1) no
P(2) Ru(1) P(3) C(38) . . . . -125.2(2) no
P(2) Ru(1) P(3) C(44) . . . . 103.6(2) no
P(2) C(25) C(26) C(27) . . . . -177.7(4) no
P(2) C(25) C(30) C(29) . . . . 177.6(4) no
P(2) C(31) C(32) C(33) . . . . -176.6(4) no
P(2) C(31) C(36) C(35) . . . . 176.8(5) no
P(2) C(37) P(3) C(38) . . . . 139.7(2) no
P(2) C(37) P(3) C(44) . . . . -110.5(2) no
P(3) Ru(1) S(1) C(1) . . . . 43.9(2) no
P(3) Ru(1) S(1) C(4) . . . . 172.7(2) no
P(3) Ru(1) P(1) C(6) . . . . -169.2(3) no
P(3) Ru(1) P(1) C(13) . . . . 72.4(4) no
P(3) Ru(1) P(1) C(19) . . . . -49.5(4) no
P(3) Ru(1) P(2) C(25) . . . . 121.1(2) no
P(3) Ru(1) P(2) C(31) . . . . -103.1(2) no
P(3) Ru(1) P(2) C(37) . . . . 10.4(1) no
P(3) C(37) P(2) C(25) . . . . -145.4(2) no
P(3) C(37) P(2) C(31) . . . . 108.2(2) no
P(3) C(38) C(39) C(40) . . . . 176.1(3) no
P(3) C(38) C(43) C(42) . . . . -177.2(4) no
P(3) C(44) C(45) C(46) . . . . 177.8(4) no
P(3) C(44) C(49) C(48) . . . . -178.8(4) no
C(1) S(1) C(4) C(3) . . . . -6.6(3) no
C(1) S(1) C(4) C(5) . . . . -178.9(3) no
C(1) C(2) C(3) C(4) . . . . -0.2(6) no
C(2) C(1) S(1) C(4) . . . . 6.5(4) no
C(2) C(3) C(4) C(5) . . . . 176.4(4) no
C(3) C(4) C(5) C(6) . . . . 152.4(5) no
C(4) C(5) S(2) C(8) . . . . 178.4(3) no
C(4) C(5) C(6) C(7) . . . . -179.2(4) no
C(5) S(2) C(8) C(7) . . . . 1.5(3) no
C(5) S(2) C(8) C(9) . . . . -178.7(3) no
C(5) C(6) P(1) C(13) . . . . 168.0(3) no
C(5) C(6) P(1) C(19) . . . . -88.7(3) no
C(5) C(6) C(7) C(8) . . . . 1.1(5) no
C(6) P(1) C(13) C(14) . . . . 90.4(4) no
C(6) P(1) C(13) C(18) . . . . -85.1(3) no
C(6) P(1) C(19) C(20) . . . . 6.6(4) no
C(6) P(1) C(19) C(24) . . . . -170.1(3) no
C(6) C(5) S(2) C(8) . . . . -0.9(3) no
C(6) C(7) C(8) C(9) . . . . 178.5(4) no
C(7) C(6) P(1) C(13) . . . . -18.8(4) no
C(7) C(6) P(1) C(19) . . . . 84.5(3) no
C(7) C(8) C(9) C(10) . . . . -166.3(3) no
C(8) C(9) S(3) C(12) . . . . -177.2(4) no
C(8) C(9) C(10) C(11) . . . . 176.5(4) no
C(9) S(3) C(12) C(11) . . . . -1.5(5) no
C(9) C(10) C(11) C(12) . . . . 3.6(5) no
C(10) C(9) S(3) C(12) . . . . 3.7(3) no
C(13) P(1) C(19) C(20) . . . . 109.6(3) no
C(13) P(1) C(19) C(24) . . . . -67.1(3) no
C(13) C(14) C(15) C(16) . . . . 1.5(7) no
C(13) C(18) C(17) C(16) . . . . 1.0(7) no
C(14) C(13) P(1) C(19) . . . . -13.9(4) no
C(14) C(13) C(18) C(17) . . . . -0.3(6) no
C(14) C(15) C(16) C(17) . . . . -0.8(8) no
C(15) C(14) C(13) C(18) . . . . -0.9(6) no
C(15) C(16) C(17) C(18) . . . . -0.5(8) no
C(18) C(13) P(1) C(19) . . . . 170.6(3) no
C(19) C(20) C(21) C(22) . . . . 0.3(8) no
C(19) C(24) C(23) C(22) . . . . 0.4(7) no
C(20) C(19) C(24) C(23) . . . . -1.6(6) no
C(20) C(21) C(22) C(23) . . . . -1.5(8) no
C(21) C(20) C(19) C(24) . . . . 1.2(6) no
C(21) C(22) C(23) C(24) . . . . 1.2(8) no
C(25) P(2) C(31) C(32) . . . . 88.0(4) no
C(25) P(2) C(31) C(36) . . . . -88.0(4) no
C(25) C(26) C(27) C(28) . . . . -0.1(9) no
C(25) C(30) C(29) C(28) . . . . 0.1(9) no
C(26) C(25) P(2) C(31) . . . . 171.8(4) no
C(26) C(25) P(2) C(37) . . . . 60.1(4) no
C(26) C(25) C(30) C(29) . . . . 0.6(7) no
C(26) C(27) C(28) C(29) . . . . 1(1) no
C(27) C(26) C(25) C(30) . . . . -0.6(8) no
C(27) C(28) C(29) C(30) . . . . -1(1) no
C(30) C(25) P(2) C(31) . . . . -5.1(4) no
C(30) C(25) P(2) C(37) . . . . -116.8(4) no
C(31) C(32) C(33) C(34) . . . . -0.8(8) no
C(31) C(36) C(35) C(34) . . . . 0(1) no
C(32) C(31) P(2) C(37) . . . . -164.8(3) no
C(32) C(31) C(36) C(35) . . . . 0.8(8) no
C(32) C(33) C(34) C(35) . . . . 1(1) no
C(33) C(32) C(31) C(36) . . . . -0.4(7) no
C(33) C(34) C(35) C(36) . . . . -1(1) no
C(36) C(31) P(2) C(37) . . . . 19.1(5) no
C(37) P(3) C(38) C(39) . . . . 45.7(4) no
C(37) P(3) C(38) C(43) . . . . -137.2(3) no
C(37) P(3) C(44) C(45) . . . . -18.8(4) no
C(37) P(3) C(44) C(49) . . . . 160.6(3) no
C(38) P(3) C(44) C(45) . . . . 94.7(4) no
C(38) P(3) C(44) C(49) . . . . -85.8(3) no
C(38) C(39) C(40) C(41) . . . . 0.6(7) no
C(38) C(43) C(42) C(41) . . . . 1.5(8) no
C(39) C(38) P(3) C(44) . . . . -68.3(4) no
C(39) C(38) C(43) C(42) . . . . -0.1(7) no
C(39) C(40) C(41) C(42) . . . . 0.8(7) no
C(40) C(39) C(38) C(43) . . . . -1.0(6) no
C(40) C(41) C(42) C(43) . . . . -1.9(8) no
C(43) C(38) P(3) C(44) . . . . 108.8(4) no
C(44) C(45) C(46) C(47) . . . . 0.8(8) no
C(44) C(49) C(48) C(47) . . . . 1.1(8) no
C(45) C(44) C(49) C(48) . . . . 0.7(7) no
C(45) C(46) C(47) C(48) . . . . 1.0(9) no
C(46) C(45) C(44) C(49) . . . . -1.6(7) no
C(46) C(47) C(48) C(49) . . . . -2.0(9) no
